data_7132148
loop_
_publ_author_name
'Bag, Debojyoti'
'Sawant, Sanghapal D.'

_publ_section_title
;
 Ag(I)-Catalyzed Dearomatizing Spirocyclization/Nucleophile Addition
 Cascade Reactions of Indole-tethered Ynones
;
_journal_name_full 'Chemical Communications'
_journal_paper_doi 10.1039/D3CC03543C
_journal_year 2023
_chemical_formula_moiety 'C27 H22 N2 O2'
_chemical_formula_sum 'C27 H22 N2 O2'
_chemical_formula_weight 406.46
_space_group_crystal_system monoclinic
_space_group_IT_number 14
_space_group_name_Hall '-P 2yn'
_space_group_name_H-M_alt 'P 1 21/n 1'
_atom_sites_solution_hydrogens mixed
_audit_creation_date 2023-09-19
_audit_creation_method
;
Olex2 1.3-ac4
(compiled 2018.12.18 svn.r3554 for Rigaku Oxford Diffraction, GUI svn.r1)
;
_audit_update_record
;
2023-09-20 deposited with the CCDC.	2023-09-22 downloaded from the CCDC.
;
_cell_angle_alpha 90
_cell_angle_beta 119.0150(10)
_cell_angle_gamma 90
_cell_formula_units_Z 4
_cell_length_a 15.1135(6)
_cell_length_b 10.4102(4)
_cell_length_c 15.4220(5)
_cell_measurement_reflns_used 9404
_cell_measurement_temperature 200(2)
_cell_measurement_theta_max 27.436
_cell_measurement_theta_min 2.471
_cell_volume 2121.88(14)
_computing_molecular_graphics 'Olex2 (Dolomanov et al., 2009)'
_computing_publication_material 'Olex2 (Dolomanov et al., 2009)'
_computing_structure_refinement 'ShelXL (Sheldrick, 2015)'
_computing_structure_solution 'SHELXT 2018/2 (Sheldrick, 2018)'
_diffrn_ambient_temperature 200.0
_diffrn_measured_fraction_theta_full 1.000
_diffrn_measured_fraction_theta_max 0.999
_diffrn_measurement_device_type 'Bruker APEX-II CCD'
_diffrn_measurement_method '\f and \w scans'
_diffrn_radiation_type MoK\a
_diffrn_radiation_wavelength 0.71073
_diffrn_reflns_av_R_equivalents 0.0384
_diffrn_reflns_av_unetI/netI 0.0178
_diffrn_reflns_Laue_measured_fraction_full 1.000
_diffrn_reflns_Laue_measured_fraction_max 0.999
_diffrn_reflns_limit_h_max 20
_diffrn_reflns_limit_h_min -20
_diffrn_reflns_limit_k_max 13
_diffrn_reflns_limit_k_min -13
_diffrn_reflns_limit_l_max 20
_diffrn_reflns_limit_l_min -20
_diffrn_reflns_number 51553
_diffrn_reflns_point_group_measured_fraction_full 1.000
_diffrn_reflns_point_group_measured_fraction_max 0.999
_diffrn_reflns_theta_full 25.242
_diffrn_reflns_theta_max 28.314
_diffrn_reflns_theta_min 2.472
_exptl_absorpt_coefficient_mu 0.081
_exptl_absorpt_correction_T_max 0.7457
_exptl_absorpt_correction_T_min 0.7177
_exptl_absorpt_correction_type multi-scan
_exptl_absorpt_process_details
;
SADABS-2016/2 (Bruker,2016/2) was used for absorption correction.
wR2(int) was 0.0835 before and 0.0499 after correction.
The Ratio of minimum to maximum transmission is 0.9625.
The \l/2 correction factor is Not present.
;
_exptl_crystal_colour Yellow
_exptl_crystal_density_diffrn 1.272
_exptl_crystal_description Niddle
_exptl_crystal_F_000 856
_exptl_crystal_size_max 0.20
_exptl_crystal_size_mid 0.11
_exptl_crystal_size_min 0.07
_refine_diff_density_max 0.191
_refine_diff_density_min -0.173
_refine_diff_density_rms 0.031
_refine_ls_extinction_method none
_refine_ls_goodness_of_fit_ref 1.077
_refine_ls_hydrogen_treatment mixed
_refine_ls_matrix_type full
_refine_ls_number_parameters 278
_refine_ls_number_reflns 5280
_refine_ls_number_restraints 0
_refine_ls_restrained_S_all 1.077
_refine_ls_R_factor_all 0.0615
_refine_ls_R_factor_gt 0.0499
_refine_ls_shift/su_max 0.000
_refine_ls_shift/su_mean 0.000
_refine_ls_structure_factor_coef Fsqd
_refine_ls_weighting_details 'w=1/[\s^2^(Fo^2^)+(0.0462P)^2^+0.5643P] where P=(Fo^2^+2Fc^2^)/3'
_refine_ls_weighting_scheme calc
_refine_ls_wR_factor_gt 0.1208
_refine_ls_wR_factor_ref 0.1278
_reflns_Friedel_coverage 0.000
_reflns_number_gt 4324
_reflns_number_total 5280
_reflns_threshold_expression 'I > 2\s(I)'
_cod_data_source_file d3cc03543c2.cif
_cod_data_source_block mo_surajit_ni_tbu_0m_a
_cod_database_code 7132148
_shelx_shelxl_version_number 2018/3
_shelx_space_group_comment
;
The symmetry employed for this shelxl refinement is uniquely defined
by the following loop, which should always be used as a source of
symmetry information in preference to the above space-group names.
They are only intended as comments.
;
_olex2_refinement_description
;
1. Fixed Uiso
 At 1.2 times of:
  All C(H) groups, All C(H,H) groups, All N(H) groups
 At 1.5 times of:
  All C(H,H,H,H) groups
2. Others
 Fixed X: N2(0.57596) C20(0.55064)
 Fixed Y: N2(0.206129) C20(0.24378)
 Fixed Z: N2(0.51357) C20(0.58381)
3.a Ternary CH refined with riding coordinates:
 C12(H12)
3.b Secondary CH2 refined with riding coordinates:
 C10(H10A,H10B)
3.c Aromatic/amide H refined with riding coordinates:
 C5(H5), C1(H1A), N2(H2), C8(H8), C15(H15), C2(H2A), C3(H3), C18(H18), C4(H4),
 C17(H17), C16(H16), C25(H25), C20(H20), C27(H27), C26(H26)
3.d Idealised Me refined as rotating group:
 C28(H28A,H28B,H28C)
;
_olex2_submission_special_instructions 'No special instructions were received'

loop_
_space_group_symop_operation_xyz
'x, y, z'
'-x+1/2, y+1/2, -z+1/2'
'-x, -y, -z'
'x-1/2, -y-1/2, z-1/2'

loop_
_atom_site_label
_atom_site_type_symbol
_atom_site_fract_x
_atom_site_fract_y
_atom_site_fract_z
_atom_site_U_iso_or_equiv
_atom_site_adp_type
_atom_site_occupancy
_atom_site_site_symmetry_order
_atom_site_calc_flag
_atom_site_refinement_flags_posn
_atom_site_refinement_flags_adp
_atom_site_refinement_flags_occupancy
_atom_site_disorder_assembly
_atom_site_disorder_group
O2 O 0.29320(9) 0.45592(12) 0.37452(9) 0.0647(3) Uani 1 1 d . . . . .
N1 N 0.48083(9) 0.39874(13) 0.69810(9) 0.0529(3) Uani 1 1 d . . . . .
O1 O 0.27630(11) -0.01958(13) 0.47580(11) 0.0846(4) Uani 1 1 d . . . . .
C7 C 0.22420(9) 0.29858(13) 0.50274(9) 0.0414(3) Uani 1 1 d . . . . .
C14 C 0.33151(10) 0.33982(14) 0.69144(10) 0.0449(3) Uani 1 1 d . . . . .
C6 C 0.15782(10) 0.41198(14) 0.47472(9) 0.0419(3) Uani 1 1 d . . . . .
C12 C 0.41123(10) 0.37263(13) 0.59209(10) 0.0434(3) Uani 1 1 d . . . . .
H12 H 0.380166 0.455766 0.558712 0.052 Uiso 1 1 calc R . . . .
C13 C 0.42196(11) 0.40572(14) 0.74513(10) 0.0479(3) Uani 1 1 d . . . . .
C23 C 0.43512(11) 0.32271(14) 0.43774(12) 0.0503(3) Uani 1 1 d . . . . .
C11 C 0.32640(10) 0.28839(13) 0.59700(10) 0.0421(3) Uani 1 1 d . . . . .
C19 C 0.46443(11) 0.31507(14) 0.54124(11) 0.0496(3) Uani 1 1 d . . . . .
C5 C 0.05715(11) 0.40100(16) 0.40012(11) 0.0541(4) Uani 1 1 d . . . . .
H5 H 0.033147 0.320987 0.367399 0.065 Uiso 1 1 calc R . . . .
C1 C 0.18922(11) 0.53059(15) 0.52086(11) 0.0525(4) Uani 1 1 d . . . . .
H1A H 0.256795 0.540850 0.572807 0.063 Uiso 1 1 calc R . . . .
N2 N 0.575960 0.206129 0.513570 0.0827(5) Uani 1 1 d . . . . .
H2 H 0.629002 0.159347 0.524909 0.099 Uiso 1 1 calc R . . . .
C8 C 0.20272(11) 0.18946(15) 0.45009(11) 0.0536(4) Uani 1 1 d . . . . .
H8 H 0.146388 0.178710 0.385745 0.064 Uiso 1 1 calc R . . . .
C24 C 0.35741(12) 0.38489(15) 0.35572(12) 0.0531(4) Uani 1 1 d . . . . .
C9 C 0.27626(12) 0.09011(15) 0.50373(12) 0.0540(4) Uani 1 1 d . . . . .
C10 C 0.34897(11) 0.14304(14) 0.60364(11) 0.0519(4) Uani 1 1 d . . . . .
H10A H 0.419694 0.127629 0.618830 0.062 Uiso 1 1 calc R . . . .
H10B H 0.338292 0.102559 0.655920 0.062 Uiso 1 1 calc R . . . .
C15 C 0.26513(12) 0.32677(18) 0.72797(12) 0.0587(4) Uani 1 1 d . . . . .
H15 H 0.204575 0.278635 0.692447 0.070 Uiso 1 1 calc R . . . .
C2 C 0.12366(13) 0.63393(16) 0.49236(13) 0.0621(4) Uani 1 1 d . . . . .
H2A H 0.146912 0.714856 0.523735 0.075 Uiso 1 1 calc R . . . .
C3 C 0.02497(13) 0.62025(18) 0.41883(12) 0.0616(4) Uani 1 1 d . . . . .
H3 H -0.020068 0.691276 0.399933 0.074 Uiso 1 1 calc R . . . .
C18 C 0.44465(14) 0.46389(17) 0.83466(12) 0.0624(4) Uani 1 1 d . . . . .
H18 H 0.505978 0.510131 0.871424 0.075 Uiso 1 1 calc R . . . .
C22 C 0.50628(14) 0.25237(17) 0.42353(15) 0.0656(4) Uani 1 1 d . . . . .
C4 C -0.00802(12) 0.50455(19) 0.37319(12) 0.0629(4) Uani 1 1 d . . . . .
H4 H -0.076259 0.494998 0.322510 0.076 Uiso 1 1 calc R . . . .
C17 C 0.37576(15) 0.45273(19) 0.86880(12) 0.0703(5) Uani 1 1 d . . . . .
H17 H 0.389780 0.493124 0.929379 0.084 Uiso 1 1 calc R . . . .
C16 C 0.28768(14) 0.3848(2) 0.81740(13) 0.0693(5) Uani 1 1 d . . . . .
H16 H 0.241993 0.377397 0.842981 0.083 Uiso 1 1 calc R . . . .
C25 C 0.35103(15) 0.37221(18) 0.26370(13) 0.0679(5) Uani 1 1 d . . . . .
H25 H 0.297638 0.412907 0.207562 0.081 Uiso 1 1 calc R . . . .
C20 C 0.550640 0.243780 0.583810 0.0703(5) Uani 1 1 d . . . . .
H20 H 0.587885 0.223105 0.652317 0.084 Uiso 1 1 calc R . . . .
C27 C 0.50093(19) 0.2395(2) 0.33074(19) 0.0834(6) Uani 1 1 d . . . . .
H27 H 0.549527 0.190878 0.322453 0.100 Uiso 1 1 calc R . . . .
C26 C 0.4228(2) 0.2997(2) 0.25298(17) 0.0829(6) Uani 1 1 d . . . . .
H26 H 0.416983 0.292239 0.189010 0.099 Uiso 1 1 calc R . . . .
C28 C 0.21893(16) 0.5313(2) 0.29714(15) 0.0844(6) Uani 1 1 d . . . . .
H28A H 0.182396 0.582600 0.322865 0.127 Uiso 1 1 calc GR . . . .
H28B H 0.171239 0.474887 0.244144 0.127 Uiso 1 1 calc GR . . . .
H28C H 0.251680 0.588498 0.270788 0.127 Uiso 1 1 calc GR . . . .
H1 H 0.523(2) 0.466(3) 0.708(2) 0.127 Uiso 1 1 d R . . . .

loop_
_atom_site_aniso_label
_atom_site_aniso_U_11
_atom_site_aniso_U_22
_atom_site_aniso_U_33
_atom_site_aniso_U_23
_atom_site_aniso_U_13
_atom_site_aniso_U_12
O2 0.0638(7) 0.0742(8) 0.0589(7) 0.0169(6) 0.0319(6) 0.0181(6)
N1 0.0426(6) 0.0578(8) 0.0498(7) -0.0075(6) 0.0157(5) -0.0077(6)
O1 0.0843(9) 0.0604(8) 0.0896(9) -0.0257(7) 0.0269(8) 0.0170(7)
C7 0.0366(6) 0.0457(7) 0.0385(6) 0.0001(5) 0.0156(5) 0.0018(5)
C14 0.0415(7) 0.0473(7) 0.0387(6) 0.0041(5) 0.0137(5) 0.0067(6)
C6 0.0378(6) 0.0486(7) 0.0374(6) 0.0026(5) 0.0167(5) 0.0042(5)
C12 0.0384(6) 0.0418(7) 0.0448(7) -0.0001(6) 0.0160(6) 0.0034(5)
C13 0.0465(7) 0.0464(8) 0.0412(7) 0.0017(6) 0.0135(6) 0.0053(6)
C23 0.0538(8) 0.0417(7) 0.0645(9) -0.0079(6) 0.0359(7) -0.0046(6)
C11 0.0370(6) 0.0411(7) 0.0410(7) 0.0007(5) 0.0132(5) 0.0033(5)
C19 0.0439(7) 0.0465(8) 0.0585(8) -0.0008(6) 0.0249(7) 0.0055(6)
C5 0.0427(7) 0.0596(9) 0.0485(8) 0.0013(7) 0.0131(6) 0.0042(7)
C1 0.0458(7) 0.0534(8) 0.0499(8) -0.0041(6) 0.0164(6) 0.0068(6)
N2 0.0730(10) 0.0776(11) 0.1139(14) 0.0023(10) 0.0582(10) 0.0278(9)
C8 0.0462(8) 0.0554(9) 0.0476(8) -0.0109(7) 0.0136(6) 0.0041(7)
C24 0.0598(9) 0.0488(8) 0.0570(8) -0.0040(7) 0.0333(7) -0.0106(7)
C9 0.0518(8) 0.0492(8) 0.0599(9) -0.0091(7) 0.0261(7) 0.0042(7)
C10 0.0475(8) 0.0414(7) 0.0565(8) 0.0040(6) 0.0171(7) 0.0042(6)
C15 0.0485(8) 0.0738(11) 0.0501(8) 0.0089(7) 0.0211(7) 0.0075(7)
C2 0.0654(10) 0.0520(9) 0.0654(10) -0.0027(8) 0.0289(8) 0.0126(8)
C3 0.0571(9) 0.0670(10) 0.0609(9) 0.0168(8) 0.0287(8) 0.0255(8)
C18 0.0662(10) 0.0610(10) 0.0444(8) -0.0062(7) 0.0145(7) 0.0024(8)
C22 0.0717(11) 0.0517(9) 0.0910(13) -0.0101(9) 0.0533(10) 0.0005(8)
C4 0.0435(8) 0.0791(12) 0.0538(9) 0.0107(8) 0.0137(7) 0.0152(8)
C17 0.0828(12) 0.0791(12) 0.0427(8) 0.0015(8) 0.0256(9) 0.0199(10)
C16 0.0691(11) 0.0920(14) 0.0524(9) 0.0155(9) 0.0339(9) 0.0237(10)
C25 0.0844(12) 0.0657(11) 0.0602(10) -0.0111(8) 0.0403(9) -0.0250(9)
C20 0.0587(10) 0.0748(12) 0.0791(12) 0.0078(9) 0.0348(9) 0.0217(9)
C27 0.1096(17) 0.0649(12) 0.1172(18) -0.0286(12) 0.0878(16) -0.0141(12)
C26 0.1214(18) 0.0717(13) 0.0880(14) -0.0304(11) 0.0764(15) -0.0346(13)
C28 0.0841(13) 0.0863(14) 0.0714(12) 0.0272(11) 0.0287(11) 0.0204(11)

loop_
_atom_type_symbol
_atom_type_description
_atom_type_scat_dispersion_real
_atom_type_scat_dispersion_imag
_atom_type_scat_source
C C 0.0033 0.0016 'International Tables Vol C Tables 4.2.6.8 and 6.1.1.4'
H H 0.0000 0.0000 'International Tables Vol C Tables 4.2.6.8 and 6.1.1.4'
N N 0.0061 0.0033 'International Tables Vol C Tables 4.2.6.8 and 6.1.1.4'
O O 0.0106 0.0060 'International Tables Vol C Tables 4.2.6.8 and 6.1.1.4'

loop_
_geom_angle_atom_site_label_1
_geom_angle_atom_site_label_2
_geom_angle_atom_site_label_3
_geom_angle
_geom_angle_site_symmetry_1
_geom_angle_site_symmetry_3
_geom_angle_publ_flag
C24 O2 C28 118.59(14) . . ?
C12 N1 H1 112.9(18) . . ?
C13 N1 C12 107.06(11) . . ?
C13 N1 H1 116.6(18) . . ?
C6 C7 C11 124.46(12) . . ?
C8 C7 C6 124.83(12) . . ?
C8 C7 C11 110.70(12) . . ?
C13 C14 C11 108.89(12) . . ?
C15 C14 C13 120.50(14) . . ?
C15 C14 C11 130.58(14) . . ?
C5 C6 C7 119.41(13) . . ?
C1 C6 C7 123.22(12) . . ?
C1 C6 C5 117.35(13) . . ?
N1 C12 H12 108.3 . . ?
N1 C12 C11 101.95(11) . . ?
N1 C12 C19 112.27(11) . . ?
C11 C12 H12 108.3 . . ?
C19 C12 H12 108.3 . . ?
C19 C12 C11 117.19(12) . . ?
C14 C13 N1 110.84(12) . . ?
C14 C13 C18 120.34(15) . . ?
C18 C13 N1 128.79(14) . . ?
C24 C23 C19 134.53(14) . . ?
C24 C23 C22 118.10(15) . . ?
C22 C23 C19 107.33(15) . . ?
C7 C11 C12 112.59(11) . . ?
C7 C11 C10 102.72(11) . . ?
C14 C11 C7 116.50(11) . . ?
C14 C11 C12 100.65(10) . . ?
C14 C11 C10 112.05(12) . . ?
C10 C11 C12 112.80(11) . . ?
C23 C19 C12 127.33(13) . . ?
C20 C19 C12 126.79(12) . . ?
C20 C19 C23 105.87(11) . . ?
C6 C5 H5 119.5 . . ?
C4 C5 C6 121.10(15) . . ?
C4 C5 H5 119.5 . . ?
C6 C1 H1A 119.5 . . ?
C2 C1 C6 121.00(14) . . ?
C2 C1 H1A 119.5 . . ?
C22 N2 H2 125.3 . . ?
C22 N2 C20 109.34(7) . . ?
C20 N2 H2 125.3 . . ?
C7 C8 H8 124.3 . . ?
C7 C8 C9 111.45(13) . . ?
C9 C8 H8 124.3 . . ?
O2 C24 C23 115.61(13) . . ?
O2 C24 C25 124.77(16) . . ?
C25 C24 C23 119.62(16) . . ?
O1 C9 C8 126.74(15) . . ?
O1 C9 C10 125.56(15) . . ?
C8 C9 C10 107.57(12) . . ?
C11 C10 H10A 110.7 . . ?
C11 C10 H10B 110.7 . . ?
C9 C10 C11 105.32(12) . . ?
C9 C10 H10A 110.7 . . ?
C9 C10 H10B 110.7 . . ?
H10A C10 H10B 108.8 . . ?
C14 C15 H15 120.4 . . ?
C14 C15 C16 119.20(16) . . ?
C16 C15 H15 120.4 . . ?
C1 C2 H2A 119.8 . . ?
C3 C2 C1 120.36(16) . . ?
C3 C2 H2A 119.8 . . ?
C2 C3 H3 120.1 . . ?
C4 C3 C2 119.78(15) . . ?
C4 C3 H3 120.1 . . ?
C13 C18 H18 120.9 . . ?
C17 C18 C13 118.28(16) . . ?
C17 C18 H18 120.9 . . ?
N2 C22 C23 107.32(14) . . ?
N2 C22 C27 129.91(17) . . ?
C27 C22 C23 122.8(2) . . ?
C5 C4 H4 119.8 . . ?
C3 C4 C5 120.40(15) . . ?
C3 C4 H4 119.8 . . ?
C18 C17 H17 119.2 . . ?
C16 C17 C18 121.58(16) . . ?
C16 C17 H17 119.2 . . ?
C15 C16 H16 120.0 . . ?
C17 C16 C15 120.05(16) . . ?
C17 C16 H16 120.0 . . ?
C24 C25 H25 119.9 . . ?
C24 C25 C26 120.2(2) . . ?
C26 C25 H25 119.9 . . ?
C19 C20 N2 110.13(6) . . ?
C19 C20 H20 124.9 . . ?
N2 C20 H20 124.9 . . ?
C22 C27 H27 121.6 . . ?
C26 C27 C22 116.86(18) . . ?
C26 C27 H27 121.6 . . ?
C25 C26 H26 118.8 . . ?
C27 C26 C25 122.46(18) . . ?
C27 C26 H26 118.8 . . ?
O2 C28 H28A 109.5 . . ?
O2 C28 H28B 109.5 . . ?
O2 C28 H28C 109.5 . . ?
H28A C28 H28B 109.5 . . ?
H28A C28 H28C 109.5 . . ?
H28B C28 H28C 109.5 . . ?

loop_
_geom_bond_atom_site_label_1
_geom_bond_atom_site_label_2
_geom_bond_distance
_geom_bond_site_symmetry_2
_geom_bond_publ_flag
O2 C24 1.3584(19) . ?
O2 C28 1.414(2) . ?
N1 C12 1.4782(18) . ?
N1 C13 1.396(2) . ?
N1 H1 0.90(3) . ?
O1 C9 1.2206(19) . ?
C7 C6 1.4718(18) . ?
C7 C11 1.5271(17) . ?
C7 C8 1.341(2) . ?
C14 C13 1.388(2) . ?
C14 C11 1.5180(19) . ?
C14 C15 1.375(2) . ?
C6 C5 1.3977(19) . ?
C6 C1 1.389(2) . ?
C12 H12 1.0000 . ?
C12 C11 1.5852(19) . ?
C12 C19 1.4941(19) . ?
C13 C18 1.390(2) . ?
C23 C19 1.437(2) . ?
C23 C24 1.399(2) . ?
C23 C22 1.403(2) . ?
C11 C10 1.5436(19) . ?
C19 C20 1.3600(14) . ?
C5 H5 0.9500 . ?
C5 C4 1.381(2) . ?
C1 H1A 0.9500 . ?
C1 C2 1.382(2) . ?
N2 H2 0.8800 . ?
N2 C22 1.360(2) . ?
N2 C20 1.36953(4) . ?
C8 H8 0.9500 . ?
C8 C9 1.448(2) . ?
C24 C25 1.381(2) . ?
C9 C10 1.498(2) . ?
C10 H10A 0.9900 . ?
C10 H10B 0.9900 . ?
C15 H15 0.9500 . ?
C15 C16 1.388(2) . ?
C2 H2A 0.9500 . ?
C2 C3 1.375(2) . ?
C3 H3 0.9500 . ?
C3 C4 1.362(3) . ?
C18 H18 0.9500 . ?
C18 C17 1.381(3) . ?
C22 C27 1.400(3) . ?
C4 H4 0.9500 . ?
C17 H17 0.9500 . ?
C17 C16 1.370(3) . ?
C16 H16 0.9500 . ?
C25 H25 0.9500 . ?
C25 C26 1.396(3) . ?
C20 H20 0.9500 . ?
C27 H27 0.9500 . ?
C27 C26 1.361(3) . ?
C26 H26 0.9500 . ?
C28 H28A 0.9800 . ?
C28 H28B 0.9800 . ?
C28 H28C 0.9800 . ?

loop_
_geom_torsion_atom_site_label_1
_geom_torsion_atom_site_label_2
_geom_torsion_atom_site_label_3
_geom_torsion_atom_site_label_4
_geom_torsion
_geom_torsion_site_symmetry_1
_geom_torsion_site_symmetry_2
_geom_torsion_site_symmetry_3
_geom_torsion_site_symmetry_4
_geom_torsion_publ_flag
O2 C24 C25 C26 178.10(16) . . . . ?
N1 C12 C11 C7 153.61(11) . . . . ?
N1 C12 C11 C14 28.87(12) . . . . ?
N1 C12 C11 C10 -90.69(13) . . . . ?
N1 C12 C19 C23 -153.64(15) . . . . ?
N1 C12 C19 C20 26.77(19) . . . . ?
N1 C13 C18 C17 -176.85(16) . . . . ?
O1 C9 C10 C11 172.59(17) . . . . ?
C7 C6 C5 C4 178.65(14) . . . . ?
C7 C6 C1 C2 -179.44(14) . . . . ?
C7 C11 C10 C9 14.54(15) . . . . ?
C7 C8 C9 O1 179.03(18) . . . . ?
C7 C8 C9 C10 3.06(19) . . . . ?
C14 C13 C18 C17 0.8(2) . . . . ?
C14 C11 C10 C9 140.33(12) . . . . ?
C14 C15 C16 C17 -0.8(3) . . . . ?
C6 C7 C11 C14 42.58(18) . . . . ?
C6 C7 C11 C12 -72.96(16) . . . . ?
C6 C7 C11 C10 165.43(13) . . . . ?
C6 C7 C8 C9 -172.03(13) . . . . ?
C6 C5 C4 C3 0.3(3) . . . . ?
C6 C1 C2 C3 1.4(3) . . . . ?
C12 N1 C13 C14 23.15(16) . . . . ?
C12 N1 C13 C18 -158.98(15) . . . . ?
C12 C11 C10 C9 -106.93(13) . . . . ?
C12 C19 C20 N2 179.17(12) . . . . ?
C13 N1 C12 C11 -32.27(14) . . . . ?
C13 N1 C12 C19 -158.52(12) . . . . ?
C13 C14 C11 C7 -138.87(12) . . . . ?
C13 C14 C11 C12 -16.83(14) . . . . ?
C13 C14 C11 C10 103.28(14) . . . . ?
C13 C14 C15 C16 2.6(2) . . . . ?
C13 C18 C17 C16 1.0(3) . . . . ?
C23 C19 C20 N2 -0.50(12) . . . . ?
C23 C24 C25 C26 -1.2(2) . . . . ?
C23 C22 C27 C26 0.5(3) . . . . ?
C11 C7 C6 C5 -165.26(13) . . . . ?
C11 C7 C6 C1 12.9(2) . . . . ?
C11 C7 C8 C9 6.96(18) . . . . ?
C11 C14 C13 N1 -2.74(16) . . . . ?
C11 C14 C13 C18 179.18(13) . . . . ?
C11 C14 C15 C16 -179.67(15) . . . . ?
C11 C12 C19 C23 88.86(18) . . . . ?
C11 C12 C19 C20 -90.73(16) . . . . ?
C19 C12 C11 C7 -83.43(14) . . . . ?
C19 C12 C11 C14 151.83(12) . . . . ?
C19 C12 C11 C10 32.27(16) . . . . ?
C19 C23 C24 O2 0.3(3) . . . . ?
C19 C23 C24 C25 179.68(16) . . . . ?
C19 C23 C22 N2 -0.89(17) . . . . ?
C19 C23 C22 C27 -179.96(17) . . . . ?
C5 C6 C1 C2 -1.3(2) . . . . ?
C1 C6 C5 C4 0.4(2) . . . . ?
C1 C2 C3 C4 -0.7(3) . . . . ?
N2 C22 C27 C26 -178.34(16) . . . . ?
C8 C7 C6 C5 13.6(2) . . . . ?
C8 C7 C6 C1 -168.30(15) . . . . ?
C8 C7 C11 C14 -136.41(14) . . . . ?
C8 C7 C11 C12 108.05(14) . . . . ?
C8 C7 C11 C10 -13.56(16) . . . . ?
C8 C9 C10 C11 -11.39(17) . . . . ?
C24 C23 C19 C12 3.4(3) . . . . ?
C24 C23 C19 C20 -176.98(15) . . . . ?
C24 C23 C22 N2 177.36(12) . . . . ?
C24 C23 C22 C27 -1.7(3) . . . . ?
C24 C25 C26 C27 -0.1(3) . . . . ?
C15 C14 C13 N1 175.43(14) . . . . ?
C15 C14 C13 C18 -2.6(2) . . . . ?
C15 C14 C11 C7 43.2(2) . . . . ?
C15 C14 C11 C12 165.25(15) . . . . ?
C15 C14 C11 C10 -74.65(19) . . . . ?
C2 C3 C4 C5 -0.2(3) . . . . ?
C18 C17 C16 C15 -1.0(3) . . . . ?
C22 C23 C19 C12 -178.81(15) . . . . ?
C22 C23 C19 C20 0.85(16) . . . . ?
C22 C23 C24 O2 -177.35(14) . . . . ?
C22 C23 C24 C25 2.0(2) . . . . ?
C22 N2 C20 C19 -0.05(10) . . . . ?
C22 C27 C26 C25 0.4(3) . . . . ?
C20 N2 C22 C23 0.60(14) . . . . ?
C20 N2 C22 C27 179.58(17) . . . . ?
C28 O2 C24 C23 173.96(16) . . . . ?
C28 O2 C24 C25 -5.4(2) . . . . ?
